data_2223735
loop_
_publ_author_name
'Huang, Wei'

_publ_section_title
;{\m-1,5-Bis[(<i>E</i>)-1-(2-pyridyl)ethylidene]carbonohydrazidato(1{-})}bis[chloridomethanolcopper(II)]
 perchlorate
;
_journal_coeditor_code FI2081
_journal_issue 11
_journal_name_full 'Acta Crystallographica Section E'
_journal_page_first m1347
_journal_paper_doi 10.1107/S1600536809040471
_journal_volume 65
_journal_year 2009
_chemical_formula_iupac '[Cu2 (C15 H15 N6 O) Cl2 (C H4 O)2] Cl O4'
_chemical_formula_moiety 'C17 H23 Cl2 Cu2 N6 O3 +, Cl O4 -'
_chemical_formula_sum 'C17 H23 Cl3 Cu2 N6 O7'
_chemical_formula_weight 656.84
_chemical_name_systematic
;
{\m-1,5-Bis[(<i>E</i>)-1-(2-
pyridyl)ethylidene]carbonohydrazidato(1-)}bis[chloridomethanolcopper(II)]
perchlorate
;
_space_group_IT_number 61
_symmetry_cell_setting orthorhombic
_symmetry_space_group_name_Hall '-P 2ac 2ab'
_symmetry_space_group_name_H-M 'P b c a'
_atom_sites_solution_hydrogens geom
_atom_sites_solution_primary direct
_atom_sites_solution_secondary difmap
_audit_creation_method SHELXL-97
_cell_angle_alpha 90.00
_cell_angle_beta 90.00
_cell_angle_gamma 90.00
_cell_formula_units_Z 8
_cell_length_a 8.0319(3)
_cell_length_b 16.6784(6)
_cell_length_c 37.3492(13)
_cell_measurement_reflns_used 15443
_cell_measurement_temperature 298(2)
_cell_measurement_theta_max 27.032
_cell_measurement_theta_min 2.245
_cell_volume 5003.3(3)
_computing_cell_refinement 'SAINT (Bruker, 1997)'
_computing_data_collection 'SMART (Bruker, 1997)'
_computing_data_reduction 'SAINT (Bruker, 1997)'
_computing_molecular_graphics 'SHELXTL (Sheldrick, 2008)'
_computing_publication_material 'SHELXTL (Sheldrick, 2008)'
_computing_structure_refinement 'SHELXTL (Sheldrick, 2008)'
_computing_structure_solution 'SHELXTL (Sheldrick, 2008)'
_diffrn_ambient_temperature 298(2)
_diffrn_measured_fraction_theta_full 0.986
_diffrn_measured_fraction_theta_max 0.986
_diffrn_measurement_device_type
;
Bruker SMART APEXII CCD area-detector
;
_diffrn_measurement_method '\f and \w'
_diffrn_radiation_monochromator graphite
_diffrn_radiation_source 'fine-focus sealed tube'
_diffrn_radiation_type MoK\a
_diffrn_radiation_wavelength 0.71073
_diffrn_reflns_av_R_equivalents 0.0640
_diffrn_reflns_av_sigmaI/netI 0.0524
_diffrn_reflns_limit_h_max 10
_diffrn_reflns_limit_h_min -10
_diffrn_reflns_limit_k_max 21
_diffrn_reflns_limit_k_min -21
_diffrn_reflns_limit_l_max 39
_diffrn_reflns_limit_l_min -48
_diffrn_reflns_number 30236
_diffrn_reflns_theta_full 27.54
_diffrn_reflns_theta_max 27.54
_diffrn_reflns_theta_min 2.18
_exptl_absorpt_coefficient_mu 2.070
_exptl_absorpt_correction_T_max 0.783
_exptl_absorpt_correction_T_min 0.675
_exptl_absorpt_correction_type multi-scan
_exptl_absorpt_process_details '(SHELXTL; Sheldrick, 2008)'
_exptl_crystal_colour dark-green
_exptl_crystal_density_diffrn 1.744
_exptl_crystal_density_method 'not measured'
_exptl_crystal_description block
_exptl_crystal_F_000 2656
_exptl_crystal_size_max 0.18
_exptl_crystal_size_mid 0.16
_exptl_crystal_size_min 0.12
_refine_diff_density_max 0.898
_refine_diff_density_min -0.670
_refine_ls_extinction_method none
_refine_ls_goodness_of_fit_ref 1.041
_refine_ls_hydrogen_treatment constr
_refine_ls_matrix_type full
_refine_ls_number_parameters 318
_refine_ls_number_reflns 5692
_refine_ls_number_restraints 0
_refine_ls_restrained_S_all 1.041
_refine_ls_R_factor_all 0.0738
_refine_ls_R_factor_gt 0.0481
_refine_ls_shift/su_max 0.001
_refine_ls_shift/su_mean 0.000
_refine_ls_structure_factor_coef Fsqd
_refine_ls_weighting_details 'calc w=1/[\s^2^(Fo^2^)+(0.0713P)^2^+3.3159P] where P=(Fo^2^+2Fc^2^)/3'
_refine_ls_weighting_scheme calc
_refine_ls_wR_factor_gt 0.1276
_refine_ls_wR_factor_ref 0.1417
_reflns_number_gt 4016
_reflns_number_total 5692
_reflns_threshold_expression I>2\s(I)
_cod_data_source_file fi2081.cif
_cod_data_source_block I
_cod_depositor_comments
;
The following automatic conversions were performed:
'_symmetry_cell_setting' value 'Orthorhombic' changed to 'orthorhombic'
according to '/home/saulius/struct/CIF-dictionaries/cif_core.dic'
dictionary named 'cif_core.dic' version 2.4.1 from 2010-06-29.

Automatic conversion script
Id: cif_fix_enum 1527 2010-12-29 10:47:43Z saulius 

The following automatic conversions were performed:

'_symmetry_cell_setting' value 'Orthorhombic' changed to
'orthorhombic' according to
/home/saulius/struct/CIF-dictionaries/cif_core.dic dictionary named
'cif_core.dic' version 2.4.1 from 2010-06-29.

Automatic conversion script
Id: cif_fix_values 1715 2011-07-08 13:25:40Z adriana 
;
_cod_database_code 2223735
_cod_database_fobs_code 2223735

loop_
_symmetry_equiv_pos_as_xyz
'x, y, z'
'-x+1/2, -y, z+1/2'
'-x, y+1/2, -z+1/2'
'x+1/2, -y+1/2, -z'
'-x, -y, -z'
'x-1/2, y, -z-1/2'
'x, -y-1/2, z-1/2'
'-x-1/2, y-1/2, z'

loop_
_atom_site_type_symbol
_atom_site_label
_atom_site_fract_x
_atom_site_fract_y
_atom_site_fract_z
_atom_site_U_iso_or_equiv
_atom_site_adp_type
_atom_site_calc_flag
_atom_site_refinement_flags
_atom_site_occupancy
_atom_site_disorder_assembly
_atom_site_disorder_group
Cu Cu1 0.62011(6) 0.28060(3) 0.033586(13) 0.03826(15) Uani d . 1 . .
Cu Cu2 0.81104(6) 0.39647(3) 0.143708(12) 0.03630(15) Uani d . 1 . .
C C1 0.8701(6) 0.4718(3) 0.21601(12) 0.0538(11) Uani d . 1 . .
H H1A 0.8464 0.5205 0.2050 0.065 Uiso calc R 1 . .
C C1W 0.3072(9) 0.2671(5) 0.08697(17) 0.112(3) Uani d . 1 . .
H H1WA 0.1939 0.2822 0.0916 0.167 Uiso calc R 1 . .
H H1WB 0.3761 0.2840 0.1066 0.167 Uiso calc R 1 . .
H H1WC 0.3143 0.2100 0.0844 0.167 Uiso calc R 1 . .
C C2 0.9166(7) 0.4715(3) 0.25190(13) 0.0610(13) Uani d . 1 . .
H H2A 0.9248 0.5191 0.2647 0.073 Uiso calc R 1 . .
C C2W 1.2080(7) 0.4315(5) 0.1542(2) 0.098(2) Uani d . 1 . .
H H2WA 1.3027 0.4607 0.1455 0.147 Uiso calc R 1 . .
H H2WB 1.2250 0.3752 0.1504 0.147 Uiso calc R 1 . .
H H2WC 1.1941 0.4417 0.1794 0.147 Uiso calc R 1 . .
C C3 0.9502(6) 0.3989(3) 0.26802(12) 0.0569(12) Uani d . 1 . .
H H3A 0.9802 0.3970 0.2921 0.068 Uiso calc R 1 . .
C C4 0.9391(5) 0.3293(3) 0.24833(11) 0.0486(10) Uani d . 1 . .
H H4A 0.9623 0.2799 0.2588 0.058 Uiso calc R 1 . .
C C5 0.8929(5) 0.3338(3) 0.21264(11) 0.0411(9) Uani d . 1 . .
C C6 0.8894(7) 0.1789(3) 0.20249(13) 0.0591(12) Uani d . 1 . .
H H6A 0.8749 0.1424 0.1829 0.089 Uiso calc R 1 . .
H H6B 0.8048 0.1694 0.2201 0.089 Uiso calc R 1 . .
H H6C 0.9971 0.1708 0.2130 0.089 Uiso calc R 1 . .
C C7 0.8762(5) 0.2626(3) 0.18923(11) 0.0398(9) Uani d . 1 . .
C C8 0.7643(5) 0.2622(2) 0.09818(10) 0.0368(8) Uani d . 1 . .
C C9 0.8716(5) 0.4960(3) 0.06034(12) 0.0481(10) Uani d . 1 . .
H H9A 0.9033 0.4835 0.0845 0.072 Uiso calc R 1 . .
H H9B 0.8118 0.5459 0.0600 0.072 Uiso calc R 1 . .
H H9C 0.9695 0.5006 0.0457 0.072 Uiso calc R 1 . .
C C10 0.7642(4) 0.4315(2) 0.04617(10) 0.0346(8) Uani d . 1 . .
C C11 0.6971(5) 0.4355(2) 0.00899(10) 0.0364(8) Uani d . 1 . .
C C12 0.7161(5) 0.5001(3) -0.01319(11) 0.0447(10) Uani d . 1 . .
H H12A 0.7704 0.5459 -0.0051 0.054 Uiso calc R 1 . .
C C13 0.6538(6) 0.4967(3) -0.04776(13) 0.0543(12) Uani d . 1 . .
H H13A 0.6684 0.5398 -0.0633 0.065 Uiso calc R 1 . .
C C14 0.5709(6) 0.4299(3) -0.05879(12) 0.0579(12) Uani d . 1 . .
H H14A 0.5266 0.4270 -0.0818 0.069 Uiso calc R 1 . .
C C15 0.5539(6) 0.3668(3) -0.03538(11) 0.0491(10) Uani d . 1 . .
H H15A 0.4969 0.3213 -0.0429 0.059 Uiso calc R 1 . .
N N1 0.8586(4) 0.4049(2) 0.19707(9) 0.0411(8) Uani d . 1 . .
N N2 0.8459(4) 0.28245(19) 0.15635(9) 0.0387(7) Uani d . 1 . .
N N3 0.8162(5) 0.2289(2) 0.12969(9) 0.0424(8) Uani d . 1 . .
H H3B 0.8291 0.1781 0.1324 0.051 Uiso calc R 1 . .
N N4 0.7825(4) 0.34270(19) 0.09563(8) 0.0359(7) Uani d . 1 . .
N N5 0.7277(4) 0.36484(18) 0.06188(8) 0.0340(7) Uani d . 1 . .
N N6 0.6157(4) 0.3682(2) -0.00234(9) 0.0392(7) Uani d . 1 . .
O O1 0.7099(4) 0.21631(15) 0.07431(7) 0.0447(7) Uani d . 1 . .
O O1W 0.3611(4) 0.3035(2) 0.05585(9) 0.0620(9) Uani d . 1 . .
O O2W 1.0641(4) 0.45651(19) 0.13568(8) 0.0540(8) Uani d . 1 . .
O O4 0.2605(8) 0.6862(8) 0.1635(3) 0.276(6) Uani d . 1 . .
O O5 0.1217(13) 0.6334(4) 0.20860(15) 0.189(4) Uani d . 1 . .
O O6 0.0314(10) 0.7448(4) 0.17370(16) 0.159(3) Uani d . 1 . .
O O7 0.0200(11) 0.6230(3) 0.15081(16) 0.167(3) Uani d . 1 . .
Cl Cl1 0.54972(14) 0.18014(6) -0.00266(3) 0.0493(3) Uani d . 1 . .
Cl Cl2 0.64899(14) 0.50485(7) 0.13951(3) 0.0529(3) Uani d . 1 . .
Cl Cl3 0.1126(2) 0.66852(9) 0.17526(4) 0.0740(4) Uani d . 1 . .
H H1W 0.2879 0.2904 0.0347 0.089 Uiso d R 1 . .
H H2W 1.0197 0.5118 0.1398 0.089 Uiso d R 1 . .

loop_
_atom_site_aniso_label
_atom_site_aniso_U_11
_atom_site_aniso_U_22
_atom_site_aniso_U_33
_atom_site_aniso_U_12
_atom_site_aniso_U_13
_atom_site_aniso_U_23
Cu1 0.0495(3) 0.0282(3) 0.0371(3) -0.0014(2) -0.0063(2) -0.00165(19)
Cu2 0.0432(3) 0.0324(3) 0.0332(3) 0.0015(2) -0.00304(19) -0.00154(19)
C1 0.063(3) 0.047(3) 0.051(3) -0.004(2) -0.004(2) -0.006(2)
C1W 0.101(5) 0.180(8) 0.055(4) -0.031(5) 0.007(4) 0.014(4)
C2 0.075(3) 0.060(3) 0.048(3) -0.006(3) -0.007(2) -0.013(2)
C2W 0.051(3) 0.128(6) 0.115(5) 0.007(4) -0.011(3) -0.010(5)
C3 0.062(3) 0.072(4) 0.037(2) -0.005(3) -0.005(2) -0.004(2)
C4 0.054(2) 0.057(3) 0.034(2) -0.004(2) -0.0024(19) 0.0016(19)
C5 0.038(2) 0.048(3) 0.037(2) -0.0022(17) 0.0008(16) 0.0019(19)
C6 0.082(3) 0.045(3) 0.050(3) 0.006(2) -0.002(2) 0.007(2)
C7 0.042(2) 0.040(2) 0.038(2) 0.0016(17) 0.0020(17) 0.0037(17)
C8 0.047(2) 0.032(2) 0.0311(19) -0.0011(16) 0.0009(16) -0.0001(16)
C9 0.055(2) 0.040(2) 0.050(3) -0.0123(19) -0.0035(19) 0.0011(19)
C10 0.0360(19) 0.030(2) 0.038(2) 0.0001(15) 0.0023(16) -0.0010(16)
C11 0.0362(19) 0.033(2) 0.040(2) 0.0052(16) 0.0035(16) -0.0015(16)
C12 0.051(2) 0.037(2) 0.046(2) 0.0006(18) 0.0006(19) 0.0029(18)
C13 0.067(3) 0.049(3) 0.047(3) 0.013(2) 0.002(2) 0.015(2)
C14 0.076(3) 0.057(3) 0.041(2) 0.011(3) -0.013(2) 0.002(2)
C15 0.060(3) 0.042(2) 0.045(2) 0.003(2) -0.015(2) 0.0004(19)
N1 0.0473(19) 0.037(2) 0.0389(18) -0.0001(14) -0.0046(15) -0.0018(15)
N2 0.0471(19) 0.0336(18) 0.0355(17) -0.0011(14) -0.0040(14) -0.0013(14)
N3 0.065(2) 0.0291(18) 0.0333(17) 0.0030(15) -0.0065(15) 0.0006(14)
N4 0.0467(18) 0.0319(18) 0.0289(16) -0.0031(14) -0.0004(13) 0.0008(13)
N5 0.0393(17) 0.0304(17) 0.0322(16) 0.0006(13) -0.0007(13) -0.0013(13)
N6 0.0456(18) 0.0320(18) 0.0399(18) 0.0011(14) -0.0058(14) -0.0006(14)
O1 0.0696(19) 0.0259(14) 0.0386(15) -0.0030(13) -0.0103(13) -0.0012(12)
O1W 0.060(2) 0.069(2) 0.057(2) 0.0002(16) 0.0050(16) 0.0026(17)
O2W 0.0486(17) 0.055(2) 0.0578(19) -0.0072(15) -0.0076(14) -0.0021(15)
O4 0.077(4) 0.488(17) 0.263(9) -0.028(7) -0.029(5) 0.232(11)
O5 0.361(11) 0.138(5) 0.068(3) -0.100(6) -0.028(5) 0.020(3)
O6 0.242(8) 0.129(5) 0.108(4) 0.047(6) -0.015(5) -0.033(4)
O7 0.295(9) 0.073(3) 0.131(5) -0.026(4) -0.096(5) -0.015(3)
Cl1 0.0617(7) 0.0353(6) 0.0509(6) -0.0058(5) -0.0110(5) -0.0075(4)
Cl2 0.0561(6) 0.0500(7) 0.0526(6) 0.0180(5) -0.0067(5) -0.0051(5)
Cl3 0.0885(10) 0.0661(9) 0.0673(9) -0.0155(7) 0.0015(7) -0.0110(7)

loop_
_atom_type_symbol
_atom_type_description
_atom_type_scat_dispersion_real
_atom_type_scat_dispersion_imag
_atom_type_scat_source
C C 0.0033 0.0016 'International Tables Vol C Tables 4.2.6.8 and 6.1.1.4'
H H 0.0000 0.0000 'International Tables Vol C Tables 4.2.6.8 and 6.1.1.4'
N N 0.0061 0.0033 'International Tables Vol C Tables 4.2.6.8 and 6.1.1.4'
O O 0.0106 0.0060 'International Tables Vol C Tables 4.2.6.8 and 6.1.1.4'
Cl Cl 0.1484 0.1585 'International Tables Vol C Tables 4.2.6.8 and 6.1.1.4'
Cu Cu 0.3201 1.2651 'International Tables Vol C Tables 4.2.6.8 and 6.1.1.4'

loop_
_geom_angle_atom_site_label_1
_geom_angle_atom_site_label_2
_geom_angle_atom_site_label_3
_geom_angle_site_symmetry_1
_geom_angle_site_symmetry_3
_geom_angle
_geom_angle_publ_flag
N5 Cu1 N6 . . 81.04(13) ?
N5 Cu1 O1 . . 79.33(12) ?
N6 Cu1 O1 . . 156.56(13) ?
N5 Cu1 Cl1 . . 168.39(10) ?
N6 Cu1 Cl1 . . 97.97(10) ?
O1 Cu1 Cl1 . . 98.68(8) ?
N5 Cu1 O1W . . 94.93(13) ?
N6 Cu1 O1W . . 96.16(13) ?
O1 Cu1 O1W . . 98.17(13) ?
Cl1 Cu1 O1W . . 96.68(10) ?
N2 Cu2 N4 . . 78.56(13) ?
N2 Cu2 N1 . . 78.81(14) ?
N4 Cu2 N1 . . 157.34(13) ?
N2 Cu2 Cl2 . . 151.28(11) ?
N4 Cu2 Cl2 . . 103.35(10) ?
N1 Cu2 Cl2 . . 97.03(10) ?
N2 Cu2 O2W . . 109.06(13) ?
N4 Cu2 O2W . . 100.30(12) ?
N1 Cu2 O2W . . 86.07(13) ?
Cl2 Cu2 O2W . . 98.88(9) ?
N1 C1 C2 . . 122.0(5) ?
N1 C1 H1A . . 119.0 ?
C2 C1 H1A . . 119.0 ?
O1W C1W H1WA . . 109.5 ?
O1W C1W H1WB . . 109.5 ?
H1WA C1W H1WB . . 109.5 ?
O1W C1W H1WC . . 109.5 ?
H1WA C1W H1WC . . 109.5 ?
H1WB C1W H1WC . . 109.5 ?
C3 C2 C1 . . 118.5(5) ?
C3 C2 H2A . . 120.8 ?
C1 C2 H2A . . 120.8 ?
O2W C2W H2WA . . 109.5 ?
O2W C2W H2WB . . 109.5 ?
H2WA C2W H2WB . . 109.5 ?
O2W C2W H2WC . . 109.5 ?
H2WA C2W H2WC . . 109.5 ?
H2WB C2W H2WC . . 109.5 ?
C4 C3 C2 . . 119.6(4) ?
C4 C3 H3A . . 120.2 ?
C2 C3 H3A . . 120.2 ?
C3 C4 C5 . . 119.0(4) ?
C3 C4 H4A . . 120.5 ?
C5 C4 H4A . . 120.5 ?
N1 C5 C4 . . 121.2(4) ?
N1 C5 C7 . . 115.5(3) ?
C4 C5 C7 . . 123.3(4) ?
C7 C6 H6A . . 109.5 ?
C7 C6 H6B . . 109.5 ?
H6A C6 H6B . . 109.5 ?
C7 C6 H6C . . 109.5 ?
H6A C6 H6C . . 109.5 ?
H6B C6 H6C . . 109.5 ?
N2 C7 C5 . . 111.9(4) ?
N2 C7 C6 . . 124.7(4) ?
C5 C7 C6 . . 123.4(4) ?
O1 C8 N4 . . 126.4(3) ?
O1 C8 N3 . . 118.1(4) ?
N4 C8 N3 . . 115.5(3) ?
C10 C9 H9A . . 109.5 ?
C10 C9 H9B . . 109.5 ?
H9A C9 H9B . . 109.5 ?
C10 C9 H9C . . 109.5 ?
H9A C9 H9C . . 109.5 ?
H9B C9 H9C . . 109.5 ?
N5 C10 C9 . . 126.7(4) ?
N5 C10 C11 . . 112.3(3) ?
C9 C10 C11 . . 120.8(3) ?
N6 C11 C12 . . 120.8(4) ?
N6 C11 C10 . . 115.2(3) ?
C12 C11 C10 . . 124.0(4) ?
C11 C12 C13 . . 119.5(4) ?
C11 C12 H12A . . 120.2 ?
C13 C12 H12A . . 120.2 ?
C14 C13 C12 . . 119.4(4) ?
C14 C13 H13A . . 120.3 ?
C12 C13 H13A . . 120.3 ?
C13 C14 C15 . . 118.9(4) ?
C13 C14 H14A . . 120.6 ?
C15 C14 H14A . . 120.6 ?
N6 C15 C14 . . 122.6(4) ?
N6 C15 H15A . . 118.7 ?
C14 C15 H15A . . 118.7 ?
C1 N1 C5 . . 119.7(4) ?
C1 N1 Cu2 . . 126.5(3) ?
C5 N1 Cu2 . . 113.6(3) ?
C7 N2 N3 . . 124.1(3) ?
C7 N2 Cu2 . . 119.9(3) ?
N3 N2 Cu2 . . 115.6(2) ?
N2 N3 C8 . . 114.7(3) ?
N2 N3 H3B . . 122.6 ?
C8 N3 H3B . . 122.6 ?
C8 N4 N5 . . 107.1(3) ?
C8 N4 Cu2 . . 113.0(2) ?
N5 N4 Cu2 . . 136.6(2) ?
C10 N5 N4 . . 124.8(3) ?
C10 N5 Cu1 . . 118.2(3) ?
N4 N5 Cu1 . . 116.1(2) ?
C15 N6 C11 . . 118.7(4) ?
C15 N6 Cu1 . . 128.4(3) ?
C11 N6 Cu1 . . 112.8(2) ?
C8 O1 Cu1 . . 109.9(2) ?
C1W O1W Cu1 . . 121.4(4) ?
C1W O1W H1W . . 112.5 ?
Cu1 O1W H1W . . 102.2 ?
C2W O2W Cu2 . . 122.3(4) ?
C2W O2W H2W . . 119.3 ?
Cu2 O2W H2W . . 93.8 ?
O4 Cl3 O5 . . 110.7(5) ?
O4 Cl3 O7 . . 112.7(7) ?
O5 Cl3 O7 . . 112.7(4) ?
O4 Cl3 O6 . . 101.6(6) ?
O5 Cl3 O6 . . 116.0(5) ?
O7 Cl3 O6 . . 102.3(4) ?

loop_
_geom_bond_atom_site_label_1
_geom_bond_atom_site_label_2
_geom_bond_site_symmetry_2
_geom_bond_distance
_geom_bond_publ_flag
Cu1 N5 . 1.959(3) ?
Cu1 N6 . 1.985(3) ?
Cu1 O1 . 1.996(3) ?
Cu1 Cl1 . 2.2270(11) ?
Cu1 O1W . 2.273(3) ?
Cu2 N2 . 1.979(3) ?
Cu2 N4 . 2.020(3) ?
Cu2 N1 . 2.034(3) ?
Cu2 Cl2 . 2.2330(11) ?
Cu2 O2W . 2.285(3) ?
C1 N1 . 1.324(6) ?
C1 C2 . 1.392(6) ?
C1 H1A . 0.9300 ?
C1W O1W . 1.380(7) ?
C1W H1WA . 0.9600 ?
C1W H1WB . 0.9600 ?
C1W H1WC . 0.9600 ?
C2 C3 . 1.378(7) ?
C2 H2A . 0.9300 ?
C2W O2W . 1.411(6) ?
C2W H2WA . 0.9600 ?
C2W H2WB . 0.9600 ?
C2W H2WC . 0.9600 ?
C3 C4 . 1.378(6) ?
C3 H3A . 0.9300 ?
C4 C5 . 1.386(6) ?
C4 H4A . 0.9300 ?
C5 N1 . 1.349(5) ?
C5 C7 . 1.481(6) ?
C6 C7 . 1.486(6) ?
C6 H6A . 0.9600 ?
C6 H6B . 0.9600 ?
C6 H6C . 0.9600 ?
C7 N2 . 1.294(5) ?
C8 O1 . 1.253(4) ?
C8 N4 . 1.354(5) ?
C8 N3 . 1.367(5) ?
C9 C10 . 1.477(5) ?
C9 H9A . 0.9600 ?
C9 H9B . 0.9600 ?
C9 H9C . 0.9600 ?
C10 N5 . 1.292(5) ?
C10 C11 . 1.491(5) ?
C11 N6 . 1.366(5) ?
C11 C12 . 1.367(6) ?
C12 C13 . 1.386(6) ?
C12 H12A . 0.9300 ?
C13 C14 . 1.362(7) ?
C13 H13A . 0.9300 ?
C14 C15 . 1.375(6) ?
C14 H14A . 0.9300 ?
C15 N6 . 1.330(5) ?
C15 H15A . 0.9300 ?
N2 N3 . 1.358(5) ?
N3 H3B . 0.8600 ?
N4 N5 . 1.386(4) ?
O1W H1W . 1.0086 ?
O2W H2W . 1.0003 ?
O4 Cl3 . 1.301(7) ?
O5 Cl3 . 1.378(6) ?
O6 Cl3 . 1.430(7) ?
O7 Cl3 . 1.401(5) ?

loop_
_geom_hbond_atom_site_label_D
_geom_hbond_atom_site_label_H
_geom_hbond_atom_site_label_A
_geom_hbond_site_symmetry_A
_geom_hbond_distance_DH
_geom_hbond_distance_HA
_geom_hbond_distance_DA
_geom_hbond_angle_DHA
N3 H3B Cl2 8_755 0.86 2.91 3.766(4) 176.2
O1W H1W Cl1 4_455 1.01 2.31 3.205(4) 147.4
O2W H2W O7 1_655 1.00 1.90 2.855(6) 158.8
